data_4342474
loop_
_publ_author_name
'Carpenter, Alex E.'
'Mokhtarzadeh, Charles C.'
'Ripatti, Donald S.'
'Havrylyuk, Irena'
'Kamezawa, Ryo'
'Moore, Curtis E.'
'Rheingold, Arnold L.'
'Figueroa, Joshua S.'

_publ_section_title
;
 Comparative measure of the electronic influence of highly substituted
 aryl isocyanides.
;
_journal_issue 6
_journal_name_full 'Inorganic chemistry'
_journal_page_first 2936
_journal_page_last 2944
_journal_paper_doi 10.1021/ic5030845
_journal_volume 54
_journal_year 2015
_chemical_formula_moiety 'C37 H49 N'
_chemical_formula_sum 'C37 H49 N'
_chemical_formula_weight 507.77
_chemical_melting_point ?
_chemical_name_common CNArTripp2
_space_group_crystal_system orthorhombic
_space_group_IT_number 57
_space_group_name_Hall '-P 2c 2b'
_space_group_name_H-M_alt 'P b c m'
_symmetry_space_group_name_Hall '-P 2c 2b'
_symmetry_space_group_name_H-M 'P b c m'
_atom_sites_solution_hydrogens geom
_atom_sites_solution_primary iterative
_audit_creation_date 2014-12-08
_audit_creation_method
; 
Olex2 1.2-beta 
(compiled 2014.11.28 svn.r3106 for OlexSys, GUI svn.r4959) 
;
_cell_angle_alpha 90
_cell_angle_beta 90
_cell_angle_gamma 90
_cell_formula_units_Z 4
_cell_length_a 10.9087(13)
_cell_length_b 12.0442(14)
_cell_length_c 25.283(3)
_cell_measurement_reflns_used 2890
_cell_measurement_temperature 100
_cell_measurement_theta_max 25.03
_cell_measurement_theta_min 2.52
_cell_volume 3321.8(7)
_computing_cell_refinement 'SAINT v8.34A (Bruker, 2013)'
_computing_data_collection 'APEX2 v2013.6-2 (Bruker, 2013)'
_computing_data_reduction 'SAINT v8.34A (Bruker, 2013)'
_computing_molecular_graphics 'Olex2 (Dolomanov et al., 2009)'
_computing_publication_material 'Olex2 (Dolomanov et al., 2009)'
_computing_structure_refinement 'XL (Sheldrick, 2008)'
_computing_structure_solution 'ShelXT (Sheldrick, 2008)'
_diffrn_ambient_temperature 100
_diffrn_detector 'Bruker APEX-II CCD'
_diffrn_detector_area_resol_mean 7.9
_diffrn_detector_type 'CCD Area Detector'
_diffrn_measured_fraction_theta_full 0.999
_diffrn_measured_fraction_theta_max 0.999
_diffrn_measurement_device 'Kappa Four-Circle Diffractometer'
_diffrn_measurement_device_type 'Bruker APEX-II CCD'
_diffrn_measurement_method '\w and \f scans'
_diffrn_radiation_monochromator 'Double Bounce Multilayer Mirrors'
_diffrn_radiation_probe x-ray
_diffrn_radiation_type MoK\a
_diffrn_radiation_wavelength 0.71073
_diffrn_reflns_av_R_equivalents 0.0509
_diffrn_reflns_av_unetI/netI 0.0353
_diffrn_reflns_Laue_measured_fraction_full 0.999
_diffrn_reflns_Laue_measured_fraction_max 0.999
_diffrn_reflns_limit_h_max 13
_diffrn_reflns_limit_h_min -10
_diffrn_reflns_limit_k_max 14
_diffrn_reflns_limit_k_min -14
_diffrn_reflns_limit_l_max 29
_diffrn_reflns_limit_l_min -30
_diffrn_reflns_number 17075
_diffrn_reflns_point_group_measured_fraction_full 0.999
_diffrn_reflns_point_group_measured_fraction_max 0.999
_diffrn_reflns_theta_full 25.000
_diffrn_reflns_theta_max 25.331
_diffrn_reflns_theta_min 1.611
_diffrn_source 'Micro Focus Rotating Anode'
_diffrn_source_type 'Bruker TXS'
_diffrn_standards_number 0
_exptl_absorpt_coefficient_mu 0.057
_exptl_absorpt_correction_T_max 0.7452
_exptl_absorpt_correction_T_min 0.6590
_exptl_absorpt_correction_type multi-scan
_exptl_absorpt_process_details
; 
SADABS-2014/2 (Bruker,2014/2) was used for absorption correction. 
wR2(int) was 0.0807 before and 0.0467 after correction. 
The Ratio of minimum to maximum transmission is 0.8843. 
The \l/2 correction factor is 0.00150. 
;
_exptl_crystal_colour 'clear light colourless'
_exptl_crystal_colour_lustre clear
_exptl_crystal_colour_modifier light
_exptl_crystal_colour_primary colourless
_exptl_crystal_density_diffrn 1.015
_exptl_crystal_density_meas ?
_exptl_crystal_density_method 'not measured'
_exptl_crystal_description block
_exptl_crystal_F_000 1112
_exptl_crystal_size_max 0.05
_exptl_crystal_size_mid 0.05
_exptl_crystal_size_min 0.05
_refine_diff_density_max 0.284
_refine_diff_density_min -0.170
_refine_diff_density_rms 0.040
_refine_ls_extinction_method none
_refine_ls_goodness_of_fit_ref 1.043
_refine_ls_hydrogen_treatment constr
_refine_ls_matrix_type full
_refine_ls_number_parameters 184
_refine_ls_number_reflns 3111
_refine_ls_number_restraints 0
_refine_ls_restrained_S_all 1.043
_refine_ls_R_factor_all 0.0633
_refine_ls_R_factor_gt 0.0454
_refine_ls_shift/su_max 0.000
_refine_ls_shift/su_mean 0.000
_refine_ls_structure_factor_coef Fsqd
_refine_ls_weighting_details 'w=1/[\s^2^(Fo^2^)+(0.0592P)^2^+1.0825P] where P=(Fo^2^+2Fc^2^)/3'
_refine_ls_weighting_scheme calc
_refine_ls_wR_factor_gt 0.1143
_refine_ls_wR_factor_ref 0.1264
_reflns_Friedel_coverage 0.000
_reflns_number_gt 2384
_reflns_number_total 3111
_reflns_threshold_expression 'I > 2\s(I)'
_cod_data_source_file ic5030845_si_002.cif
_cod_data_source_block jfig1041_0m
_cod_depositor_comments
;
The following automatic conversions were performed:

'_chemical_melting_point' value 'not measured' was changed to '?' -
the value is undefined or not given.

'_diffrn_radiation_probe' value 'X-ray' changed to 'x-ray' according
to
/usr/data/users/saulius/crontab/automatic-downloads/rss-feeds/ACS/lib/dictionaries/cif_core.dic
dictionary named 'cif_core.dic' version 2.4.2 from 2011-04-26.

'_exptl_crystal_density_meas' value 'not measured' was changed to '?'
- the value is perceived as not measured.

Automatic conversion script
Id: cif_fix_values 3008 2015-01-20 13:52:24Z robertas 

 Adding full bibliography for 4342470--4342481.cif.
;
_cod_database_code 4342474
_shelxl_version_number 2014/6
_shelx_space_group_comment
; 
The symmetry employed for this shelxl refinement is uniquely defined 
by the following loop, which should always be used as a source of 
symmetry information in preference to the above space-group names. 
They are only intended as comments. 
;
_olex2_refinement_description
; 
1. Fixed Uiso 
 At 1.2 times of: 
  All C(H) groups 
 At 1.5 times of: 
  All C(H,H,H) groups 
2.a Ternary CH refined with riding coordinates: 
 C8(H8), C13(H13), C18(H18) 
2.b Aromatic/amide H refined with riding coordinates: 
 C5(H5), C16(H16), C11(H11), C4(H4) 
2.c Idealised Me refined as rotating group: 
 C14(H14A,H14B,H14C), C15(H15A,H15B,H15C), C20(H20A,H20B,H20C), C19(H19A,H19B, 
 H19C), C9(H9A,H9B,H9C), C10(H10A,H10B,H10C) 
;
_olex2_submission_special_instructions 'No special instructions were received'

loop_
_space_group_symop_operation_xyz
'x, y, z'
'-x, -y, z+1/2'
'x, -y+1/2, -z'
'-x, y+1/2, -z+1/2'
'-x, -y, -z'
'x, y, -z-1/2'
'-x, y-1/2, z'
'x, -y-1/2, z-1/2'

loop_
_atom_site_label
_atom_site_type_symbol
_atom_site_fract_x
_atom_site_fract_y
_atom_site_fract_z
_atom_site_U_iso_or_equiv
_atom_site_adp_type
_atom_site_occupancy
_atom_site_site_symmetry_order
_atom_site_calc_flag
_atom_site_refinement_flags_posn
_atom_site_refinement_flags_adp
_atom_site_refinement_flags_occupancy
N1 N 0.28786(18) 0.58239(16) 0.2500 0.0247(4) Uani 1 2 d S T P
C3 C 0.28067(13) 0.75488(12) 0.29862(5) 0.0165(3) Uani 1 1 d . . .
C5 C 0.27774(19) 0.92782(18) 0.2500 0.0200(5) Uani 1 2 d S T P
H5 H 0.2775 1.0067 0.2500 0.024 Uiso 1 2 calc RS T P
C6 C 0.27709(13) 0.69318(12) 0.34995(5) 0.0165(3) Uani 1 1 d . . .
C2 C 0.28362(19) 0.69907(17) 0.2500 0.0166(4) Uani 1 2 d S T P
C7 C 0.38563(13) 0.67747(12) 0.37888(6) 0.0178(3) Uani 1 1 d . . .
C16 C 0.16354(15) 0.59663(13) 0.41728(6) 0.0227(4) Uani 1 1 d . . .
H16 H 0.0877 0.5695 0.4305 0.027 Uiso 1 1 calc R . .
C11 C 0.37893(14) 0.62009(12) 0.42690(6) 0.0194(3) Uani 1 1 d . . .
H11 H 0.4519 0.6091 0.4467 0.023 Uiso 1 1 calc R . .
C17 C 0.16491(14) 0.65319(13) 0.36910(6) 0.0208(4) Uani 1 1 d . . .
C4 C 0.27791(13) 0.87046(12) 0.29748(6) 0.0185(3) Uani 1 1 d . . .
H4 H 0.2761 0.9106 0.3298 0.022 Uiso 1 1 calc R . .
C12 C 0.26944(14) 0.57869(12) 0.44658(6) 0.0203(4) Uani 1 1 d . . .
C8 C 0.50825(14) 0.72196(13) 0.35957(6) 0.0233(4) Uani 1 1 d . . .
H8 H 0.4948 0.7565 0.3241 0.028 Uiso 1 1 calc R . .
C13 C 0.26577(15) 0.52020(13) 0.49985(6) 0.0248(4) Uani 1 1 d . . .
H13 H 0.3523 0.5039 0.5104 0.030 Uiso 1 1 calc R . .
C18 C 0.04539(15) 0.67411(14) 0.33965(6) 0.0275(4) Uani 1 1 d . . .
H18 H 0.0664 0.7085 0.3048 0.033 Uiso 1 1 calc R . .
C14 C 0.21101(18) 0.59585(14) 0.54187(6) 0.0330(4) Uani 1 1 d . . .
H14A H 0.2602 0.6637 0.5446 0.049 Uiso 1 1 calc GR . .
H14B H 0.2108 0.5574 0.5760 0.049 Uiso 1 1 calc GR . .
H14C H 0.1268 0.6152 0.5320 0.049 Uiso 1 1 calc GR . .
C15 C 0.19697(17) 0.40989(14) 0.49773(7) 0.0327(4) Uani 1 1 d . . .
H15A H 0.1103 0.4237 0.4899 0.049 Uiso 1 1 calc GR . .
H15B H 0.2040 0.3722 0.5320 0.049 Uiso 1 1 calc GR . .
H15C H 0.2324 0.3629 0.4700 0.049 Uiso 1 1 calc GR . .
C20 C -0.02507(16) 0.56706(16) 0.32854(8) 0.0395(5) Uani 1 1 d . . .
H20A H 0.0284 0.5145 0.3100 0.059 Uiso 1 1 calc GR . .
H20B H -0.0966 0.5837 0.3065 0.059 Uiso 1 1 calc GR . .
H20C H -0.0522 0.5343 0.3620 0.059 Uiso 1 1 calc GR . .
C19 C -0.03448(16) 0.75631(16) 0.36977(8) 0.0394(5) Uani 1 1 d . . .
H19A H -0.0569 0.7247 0.4042 0.059 Uiso 1 1 calc GR . .
H19B H -0.1090 0.7716 0.3494 0.059 Uiso 1 1 calc GR . .
H19C H 0.0110 0.8256 0.3752 0.059 Uiso 1 1 calc GR . .
C1 C 0.2927(3) 0.4876(2) 0.2500 0.0450(7) Uani 1 2 d S T P
C9 C 0.55789(18) 0.81130(17) 0.39632(8) 0.0462(5) Uani 1 1 d . . .
H9A H 0.4977 0.8713 0.3995 0.069 Uiso 1 1 calc GR . .
H9B H 0.6345 0.8410 0.3818 0.069 Uiso 1 1 calc GR . .
H9C H 0.5735 0.7791 0.4313 0.069 Uiso 1 1 calc GR . .
C10 C 0.60106(17) 0.62811(17) 0.35284(8) 0.0441(5) Uani 1 1 d . . .
H10A H 0.6182 0.5945 0.3874 0.066 Uiso 1 1 calc GR . .
H10B H 0.6771 0.6579 0.3379 0.066 Uiso 1 1 calc GR . .
H10C H 0.5674 0.5717 0.3290 0.066 Uiso 1 1 calc GR . .

loop_
_atom_site_aniso_label
_atom_site_aniso_U_11
_atom_site_aniso_U_22
_atom_site_aniso_U_33
_atom_site_aniso_U_23
_atom_site_aniso_U_13
_atom_site_aniso_U_12
N1 0.0385(12) 0.0212(11) 0.0143(9) 0.000 0.000 -0.0024(9)
C3 0.0144(7) 0.0202(8) 0.0150(7) 0.0005(6) 0.0003(6) -0.0016(6)
C5 0.0238(12) 0.0153(10) 0.0210(11) 0.000 0.000 -0.0016(9)
C6 0.0216(8) 0.0152(7) 0.0126(7) -0.0018(6) 0.0011(6) -0.0002(6)
C2 0.0175(11) 0.0153(10) 0.0171(10) 0.000 0.000 -0.0015(8)
C7 0.0202(8) 0.0152(7) 0.0179(8) -0.0015(6) 0.0012(6) 0.0020(6)
C16 0.0228(9) 0.0257(8) 0.0197(8) 0.0034(7) 0.0018(6) -0.0061(7)
C11 0.0231(8) 0.0180(8) 0.0169(7) -0.0017(6) -0.0023(6) 0.0046(6)
C17 0.0229(9) 0.0230(8) 0.0165(7) 0.0011(6) -0.0013(6) -0.0043(7)
C4 0.0206(8) 0.0196(8) 0.0153(8) -0.0039(6) 0.0009(6) -0.0013(6)
C12 0.0275(9) 0.0172(8) 0.0163(7) 0.0002(6) 0.0004(6) 0.0014(7)
C8 0.0173(8) 0.0293(9) 0.0233(8) 0.0043(7) -0.0002(6) 0.0004(7)
C13 0.0275(9) 0.0274(9) 0.0194(8) 0.0070(7) -0.0016(7) 0.0010(7)
C18 0.0217(9) 0.0401(10) 0.0206(8) 0.0103(7) -0.0019(7) -0.0083(7)
C14 0.0519(12) 0.0305(9) 0.0165(8) 0.0021(7) -0.0020(8) -0.0067(8)
C15 0.0496(11) 0.0240(9) 0.0245(9) 0.0064(7) 0.0035(8) -0.0012(8)
C20 0.0301(10) 0.0484(12) 0.0401(11) -0.0035(9) -0.0102(8) -0.0078(9)
C19 0.0287(10) 0.0382(10) 0.0514(12) 0.0071(9) -0.0119(8) -0.0002(8)
C1 0.075(2) 0.0285(16) 0.0320(15) 0.000 0.000 0.0077(14)
C9 0.0368(11) 0.0449(12) 0.0568(13) -0.0102(10) 0.0080(10) -0.0171(9)
C10 0.0251(10) 0.0460(12) 0.0613(14) 0.0006(10) 0.0140(9) 0.0069(8)

loop_
_atom_type_symbol
_atom_type_description
_atom_type_scat_dispersion_real
_atom_type_scat_dispersion_imag
_atom_type_scat_source
C C 0.0033 0.0016 'International Tables Vol C Tables 4.2.6.8 and 6.1.1.4'
H H 0.0000 0.0000 'International Tables Vol C Tables 4.2.6.8 and 6.1.1.4'
N N 0.0061 0.0033 'International Tables Vol C Tables 4.2.6.8 and 6.1.1.4'

loop_
_geom_angle_atom_site_label_1
_geom_angle_atom_site_label_2
_geom_angle_atom_site_label_3
_geom_angle
_geom_angle_site_symmetry_1
_geom_angle_site_symmetry_3
C1 N1 C2 179.2(3) . .
C2 C3 C6 121.55(13) . .
C4 C3 C6 120.93(13) . .
C4 C3 C2 117.50(13) . .
C4 C5 H5 119.9 . .
C4 C5 H5 119.9 6_556 .
C4 C5 C4 120.16(19) 6_556 .
C7 C6 C3 119.78(13) . .
C17 C6 C3 119.56(13) . .
C17 C6 C7 120.65(13) . .
C3 C2 N1 118.69(9) 6_556 .
C3 C2 N1 118.69(9) . .
C3 C2 C3 122.61(18) . 6_556
C6 C7 C8 121.78(13) . .
C11 C7 C6 118.33(13) . .
C11 C7 C8 119.89(13) . .
C17 C16 H16 118.9 . .
C12 C16 H16 118.9 . .
C12 C16 C17 122.16(14) . .
C7 C11 H11 118.9 . .
C12 C11 C7 122.28(14) . .
C12 C11 H11 118.9 . .
C6 C17 C18 121.46(13) . .
C16 C17 C6 118.61(14) . .
C16 C17 C18 119.89(14) . .
C3 C4 H4 119.4 . .
C5 C4 C3 121.10(14) . .
C5 C4 H4 119.4 . .
C16 C12 C13 121.50(14) . .
C11 C12 C16 117.97(14) . .
C11 C12 C13 120.47(14) . .
C7 C8 H8 107.8 . .
C7 C8 C10 110.98(14) . .
C9 C8 C7 111.47(13) . .
C9 C8 H8 107.8 . .
C9 C8 C10 110.83(15) . .
C10 C8 H8 107.8 . .
C12 C13 H13 107.6 . .
C12 C13 C14 110.57(13) . .
C12 C13 C15 112.64(13) . .
C14 C13 H13 107.6 . .
C14 C13 C15 110.64(14) . .
C15 C13 H13 107.6 . .
C17 C18 H18 107.6 . .
C17 C18 C20 112.42(14) . .
C17 C18 C19 110.67(13) . .
C20 C18 H18 107.6 . .
C19 C18 H18 107.6 . .
C19 C18 C20 110.66(14) . .
C13 C14 H14A 109.5 . .
C13 C14 H14B 109.5 . .
C13 C14 H14C 109.5 . .
H14A C14 H14B 109.5 . .
H14A C14 H14C 109.5 . .
H14B C14 H14C 109.5 . .
C13 C15 H15A 109.5 . .
C13 C15 H15B 109.5 . .
C13 C15 H15C 109.5 . .
H15A C15 H15B 109.5 . .
H15A C15 H15C 109.5 . .
H15B C15 H15C 109.5 . .
C18 C20 H20A 109.5 . .
C18 C20 H20B 109.5 . .
C18 C20 H20C 109.5 . .
H20A C20 H20B 109.5 . .
H20A C20 H20C 109.5 . .
H20B C20 H20C 109.5 . .
C18 C19 H19A 109.5 . .
C18 C19 H19B 109.5 . .
C18 C19 H19C 109.5 . .
H19A C19 H19B 109.5 . .
H19A C19 H19C 109.5 . .
H19B C19 H19C 109.5 . .
C8 C9 H9A 109.5 . .
C8 C9 H9B 109.5 . .
C8 C9 H9C 109.5 . .
H9A C9 H9B 109.5 . .
H9A C9 H9C 109.5 . .
H9B C9 H9C 109.5 . .
C8 C10 H10A 109.5 . .
C8 C10 H10B 109.5 . .
C8 C10 H10C 109.5 . .
H10A C10 H10B 109.5 . .
H10A C10 H10C 109.5 . .
H10B C10 H10C 109.5 . .

loop_
_geom_bond_atom_site_label_1
_geom_bond_atom_site_label_2
_geom_bond_distance
_geom_bond_site_symmetry_2
N1 C2 1.406(3) .
N1 C1 1.143(3) .
C3 C6 1.4958(19) .
C3 C2 1.4015(17) .
C3 C4 1.393(2) .
C5 H5 0.9500 .
C5 C4 1.3850(18) 6_556
C5 C4 1.3851(18) .
C6 C7 1.405(2) .
C6 C17 1.401(2) .
C2 C3 1.4015(17) 6_556
C7 C11 1.399(2) .
C7 C8 1.521(2) .
C16 H16 0.9500 .
C16 C17 1.396(2) .
C16 C12 1.389(2) .
C11 H11 0.9500 .
C11 C12 1.387(2) .
C17 C18 1.523(2) .
C4 H4 0.9500 .
C12 C13 1.520(2) .
C8 H8 1.0000 .
C8 C9 1.521(2) .
C8 C10 1.527(2) .
C13 H13 1.0000 .
C13 C14 1.522(2) .
C13 C15 1.527(2) .
C18 H18 1.0000 .
C18 C20 1.527(2) .
C18 C19 1.523(2) .
C14 H14A 0.9800 .
C14 H14B 0.9800 .
C14 H14C 0.9800 .
C15 H15A 0.9800 .
C15 H15B 0.9800 .
C15 H15C 0.9800 .
C20 H20A 0.9800 .
C20 H20B 0.9800 .
C20 H20C 0.9800 .
C19 H19A 0.9800 .
C19 H19B 0.9800 .
C19 H19C 0.9800 .
C9 H9A 0.9800 .
C9 H9B 0.9800 .
C9 H9C 0.9800 .
C10 H10A 0.9800 .
C10 H10B 0.9800 .
C10 H10C 0.9800 .

loop_
_geom_torsion_atom_site_label_1
_geom_torsion_atom_site_label_2
_geom_torsion_atom_site_label_3
_geom_torsion_atom_site_label_4
_geom_torsion
_geom_torsion_site_symmetry_1
_geom_torsion_site_symmetry_4
C3 C6 C7 C11 179.56(13) . .
C3 C6 C7 C8 0.2(2) . .
C3 C6 C17 C16 -179.49(13) . .
C3 C6 C17 C18 -1.9(2) . .
C6 C3 C2 N1 -2.4(3) . .
C6 C3 C2 C3 176.64(12) . 6_556
C6 C3 C4 C5 -178.17(15) . .
C6 C7 C11 C12 0.0(2) . .
C6 C7 C8 C9 114.67(17) . .
C6 C7 C8 C10 -121.28(16) . .
C6 C17 C18 C20 126.32(16) . .
C6 C17 C18 C19 -109.37(17) . .
C2 C3 C6 C7 98.78(18) . .
C2 C3 C6 C17 -82.26(19) . .
C2 C3 C4 C5 0.2(2) . .
C7 C6 C17 C16 -0.5(2) . .
C7 C6 C17 C18 177.06(14) . .
C7 C11 C12 C16 -0.7(2) . .
C7 C11 C12 C13 -177.94(14) . .
C16 C17 C18 C20 -56.1(2) . .
C16 C17 C18 C19 68.21(19) . .
C16 C12 C13 C14 -73.19(19) . .
C16 C12 C13 C15 51.2(2) . .
C11 C7 C8 C9 -64.72(19) . .
C11 C7 C8 C10 59.34(19) . .
C11 C12 C13 C14 104.00(17) . .
C11 C12 C13 C15 -131.63(16) . .
C17 C6 C7 C11 0.6(2) . .
C17 C6 C7 C8 -178.78(14) . .
C17 C16 C12 C11 0.7(2) . .
C17 C16 C12 C13 177.98(14) . .
C4 C3 C6 C7 -82.94(18) . .
C4 C3 C6 C17 96.02(17) . .
C4 C3 C2 N1 179.29(16) . .
C4 C3 C2 C3 -1.7(3) . 6_556
C4 C5 C4 C3 1.3(3) 6_556 .
C12 C16 C17 C6 -0.1(2) . .
C12 C16 C17 C18 -177.79(14) . .
C8 C7 C11 C12 179.40(14) . .
